data_7247424
loop_
_publ_author_name
'Wang, Xueyuan'
'Carrillo-Aravena, Eduardo'
'Wu, Yuandong'
'Mei, Dajiang'
'Wen, Shaoguo'
'Doert, Thomas'

_publ_section_title
;
 Investigation of four Cd(ii) sulfonate complexes: crystal structure,
 Hirshfeld surface analysis, thermogravimetric and spectroscopic
 properties
;
_journal_issue 40
_journal_name_full CrystEngComm
_journal_page_first 5673
_journal_page_last 5681
_journal_paper_doi 10.1039/D3CE00792H
_journal_volume 25
_journal_year 2023
_chemical_formula_sum 'C16 H22 Cd N4 O6 S4'
_chemical_formula_weight 607.01
_space_group_crystal_system triclinic
_space_group_IT_number 2
_space_group_name_Hall '-P 1'
_space_group_name_H-M_alt 'P -1'
_atom_sites_solution_hydrogens geom
_atom_sites_solution_primary dual
_atom_sites_solution_secondary difmap
_audit_creation_method
;
'SHELXL-2016/6 & CrysAlisPro 1.171.42.91a (Rigaku OD, 2023)'
;
_audit_update_record
;
2023-07-14 deposited with the CCDC.	2023-09-20 downloaded from the CCDC.
;
_cell_angle_alpha 74.1108(12)
_cell_angle_beta 89.5736(11)
_cell_angle_gamma 84.1958(11)
_cell_formula_units_Z 1
_cell_length_a 5.73025(7)
_cell_length_b 8.12740(11)
_cell_length_c 12.86566(18)
_cell_measurement_reflns_used 19298
_cell_measurement_temperature 99.99(10)
_cell_measurement_theta_max 32.9290
_cell_measurement_theta_min 1.6560
_cell_volume 573.204(14)
_computing_cell_refinement 'CrysAlisPro 1.171.42.91a (Rigaku OD, 2023)'
_computing_data_collection 'CrysAlisPro 1.171.42.91a (Rigaku OD, 2023)'
_computing_data_reduction 'CrysAlisPro 1.171.42.91a (Rigaku OD, 2023)'
_computing_molecular_graphics 'OLEX2 v1.5 (Dolomanov et. al., 2009)'
_computing_structure_refinement 'SHELXL-2016/6 (Sheldrick, 2016)'
_computing_structure_solution 'SHELXT 2014/5 (Sheldrick, 2014)'
_diffrn_ambient_environment N~2~
_diffrn_ambient_temperature 99.99(10)
_diffrn_detector 'Hybrid Pixel Array Detector'
_diffrn_detector_area_resol_mean 13.3333
_diffrn_detector_type 'Eiger2 1M'
_diffrn_measured_fraction_theta_full 1.000
_diffrn_measured_fraction_theta_max 0.920
_diffrn_measurement_details
;
List of Runs (angles in degrees, time in seconds):

  # Type    Start    End  Width  t~exp~   \w     \q     \k     \f   Frames
#--------------------------------------------------------------------------
  1  \w    -77.00 -26.00   0.30    0.60    --  -14.21 151.00-177.00  170
  2  \w    -59.00 -11.00   0.30    0.60    --  -14.21 123.00  20.00  160
  3  \w      1.00  76.90   0.30    0.60    --   14.06  57.00-180.00  253
  4  \w     -1.00  47.00   0.30    0.60    --   14.06 -99.00 -90.00  160
  5  \w     -1.00  47.00   0.30    0.60    --   14.06 -99.00  30.00  160
  6  \w      1.00  76.90   0.30    0.60    --   14.06  57.00  60.00  253
  7  \w      1.00  76.90   0.30    0.60    --   14.06  57.00   0.00  253
  8  \w     41.00  68.00   0.30    0.60    --   14.06-136.00 114.79   90
  9  \w      1.00  76.90   0.30    0.60    --   14.06  57.00 -90.00  253
 10  \w      1.00  76.90   0.30    0.60    --   14.06  57.00  90.00  253
 11  \w     -1.00  47.00   0.30    0.60    --   14.06 -99.00 150.00  160
 12  \w     -1.00  47.00   0.30    0.60    --   14.06 -99.00-150.00  160
 13  \w     52.00  85.00   0.30    0.60    --   14.06-160.00   0.40  110
 14  \w    -86.00 -39.80   0.30    0.60    --  -14.21 178.00-150.00  154
 15  \w    -86.00 -39.80   0.30    0.60    --  -14.21 178.00 120.00  154
 16  \w    -88.00  -1.00   0.30    0.60    --  -14.21 -19.00-120.00  290
 17  \w    -88.00  -1.00   0.30    0.60    --  -14.21 -19.00 120.00  290
 18  \w    -73.00   8.00   0.30    0.60    --  -14.21 -77.00  60.00  270
 19  \w    -84.00  -6.00   0.30    0.60    --  -14.21 -38.00-150.00  260
 20  \w     43.00  70.00   0.30    0.60    --   14.00-140.00 107.47   90
 21  \w    -56.00 -18.80   0.30    0.60    --   14.06   0.00-180.00  124
 22  \w    -20.00  43.00   0.30    0.60    --   14.06 -89.00-130.47  210
 23  \w     -1.00  47.00   0.30    0.60    --   14.06 -99.00-180.00  160
 24  \w     -1.00  47.00   0.30    0.60    --   14.06 -99.00  60.00  160
 25  \w     -9.00  72.00   0.30    0.60    --   14.06  77.00-120.00  270
 26  \w    -44.00  37.00   0.30    0.60    --   14.06 -77.00   0.00  270
 27  \w      8.00  48.20   0.30    0.60    --   14.06-102.00 121.39  134
 28  \w     -1.00  47.00   0.30    0.60    --   14.06 -99.00 -60.00  160
 29  \w     -1.00  47.00   0.30    0.60    --   14.06 -99.00   0.00  160
 30  \w     -1.00  47.00   0.30    0.60    --   14.06 -99.00 120.00  160
 31  \w    -86.00 -39.80   0.30    0.60    --  -14.21 178.00  60.00  154
 32  \w    -86.00 -39.80   0.30    0.60    --  -14.21 178.00-180.00  154
;
_diffrn_measurement_device 'four-circle diffractometer'
_diffrn_measurement_device_type 'XtaLAB Synergy, Dualflex, Eiger2 1M'
_diffrn_measurement_method '\w scans'
_diffrn_orient_matrix_type 'CrysAlisPro convention (1999,Acta A55,543-557)'
_diffrn_orient_matrix_UB_11 -0.0173747000
_diffrn_orient_matrix_UB_12 0.0537173000
_diffrn_orient_matrix_UB_13 -0.0535771000
_diffrn_orient_matrix_UB_21 -0.0697321000
_diffrn_orient_matrix_UB_22 0.0618565000
_diffrn_orient_matrix_UB_23 0.0195827000
_diffrn_orient_matrix_UB_31 0.1016008000
_diffrn_orient_matrix_UB_32 0.0401278000
_diffrn_orient_matrix_UB_33 0.0057640000
_diffrn_radiation_monochromator mirror
_diffrn_radiation_probe x-ray
_diffrn_radiation_type 'Mo K\a'
_diffrn_radiation_wavelength 0.71073
_diffrn_reflns_av_R_equivalents 0.0848
_diffrn_reflns_av_unetI/netI 0.0400
_diffrn_reflns_Laue_measured_fraction_full 1.000
_diffrn_reflns_Laue_measured_fraction_max 0.920
_diffrn_reflns_limit_h_max 8
_diffrn_reflns_limit_h_min -8
_diffrn_reflns_limit_k_max 12
_diffrn_reflns_limit_k_min -12
_diffrn_reflns_limit_l_max 20
_diffrn_reflns_limit_l_min -19
_diffrn_reflns_number 37346
_diffrn_reflns_point_group_measured_fraction_full 1.000
_diffrn_reflns_point_group_measured_fraction_max 0.920
_diffrn_reflns_theta_full 25.242
_diffrn_reflns_theta_max 34.020
_diffrn_reflns_theta_min 1.646
_diffrn_source 'micro-focus sealed X-ray tube'
_diffrn_source_type 'PhotonJet (Mo) X-ray Source'
_exptl_absorpt_coefficient_mu 1.357
_exptl_absorpt_correction_T_max 1.000
_exptl_absorpt_correction_T_min 0.617
_exptl_absorpt_correction_type gaussian
_exptl_absorpt_process_details
;
CrysAlisPro 1.171.42.94a (Rigaku Oxford Diffraction, 2023)
Numerical absorption correction based on gaussian integration over
a multifaceted crystal model
Empirical absorption correction using spherical harmonics,
implemented in SCALE3 ABSPACK scaling algorithm.
;
_exptl_crystal_colour colorless
_exptl_crystal_density_diffrn 1.758
_exptl_crystal_description block
_exptl_crystal_F_000 306
_exptl_crystal_size_max 0.188
_exptl_crystal_size_mid 0.168
_exptl_crystal_size_min 0.073
_refine_diff_density_max 1.425
_refine_diff_density_min -0.976
_refine_diff_density_rms 0.121
_refine_ls_extinction_method none
_refine_ls_goodness_of_fit_ref 1.104
_refine_ls_hydrogen_treatment constr
_refine_ls_matrix_type full
_refine_ls_number_parameters 143
_refine_ls_number_reflns 4292
_refine_ls_number_restraints 0
_refine_ls_restrained_S_all 1.104
_refine_ls_R_factor_all 0.0346
_refine_ls_R_factor_gt 0.0311
_refine_ls_shift/su_max 0.001
_refine_ls_shift/su_mean 0.000
_refine_ls_structure_factor_coef Fsqd
_refine_ls_weighting_details 'w=1/[\s^2^(Fo^2^)+(0.0400P)^2^+0.1000P] where P=(Fo^2^+2Fc^2^)/3'
_refine_ls_weighting_scheme calc
_refine_ls_wR_factor_gt 0.0772
_refine_ls_wR_factor_ref 0.0790
_reflns_Friedel_coverage 0.000
_reflns_number_gt 3934
_reflns_number_total 4292
_cod_data_source_file d3ce00792h2.cif
_cod_data_source_block R184_K1
_cod_depositor_comments 'Adding full bibliography for 7247422--7247425.cif.'
_cod_original_cell_volume 573.204(13)
_cod_database_code 7247424
_shelx_shelxl_version_number 2016/6
_shelx_space_group_comment
;
The symmetry employed for this shelxl refinement is uniquely defined
by the following loop, which should always be used as a source of
symmetry information in preference to the above space-group names.
They are only intended as comments.
;

loop_
_space_group_symop_operation_xyz
'x, y, z'
'-x, -y, -z'

loop_
_atom_site_label
_atom_site_type_symbol
_atom_site_fract_x
_atom_site_fract_y
_atom_site_fract_z
_atom_site_U_iso_or_equiv
_atom_site_adp_type
_atom_site_occupancy
_atom_site_site_symmetry_order
_atom_site_calc_flag
_atom_site_refinement_flags_posn
_atom_site_refinement_flags_adp
_atom_site_refinement_flags_occupancy
_atom_site_disorder_assembly
_atom_site_disorder_group
Cd1 Cd 0.000000 0.000000 0.000000 0.01342(6) Uani 1 2 d S . P . .
S1 S 0.53798(6) -0.22554(5) 0.15981(3) 0.01251(8) Uani 1 1 d . . . . .
O1 O 0.3694(2) -0.08632(15) 0.09836(10) 0.0175(2) Uani 1 1 d . . . . .
O2 O 0.4894(2) -0.39451(15) 0.15165(10) 0.0189(2) Uani 1 1 d . . . . .
O3 O 0.7807(2) -0.19446(15) 0.13366(10) 0.0164(2) Uani 1 1 d . . . . .
C1 C 0.5035(3) -0.2258(2) 0.29632(13) 0.0167(3) Uani 1 1 d . . . . .
C2 C 0.2917(4) -0.1587(3) 0.32873(15) 0.0264(4) Uani 1 1 d . . . . .
H2 H 0.167583 -0.110147 0.277579 0.032 Uiso 1 1 calc R U . . .
C3 C 0.2633(4) -0.1632(3) 0.43662(17) 0.0332(4) Uani 1 1 d . . . . .
H3 H 0.118397 -0.117278 0.458824 0.040 Uiso 1 1 calc R U . . .
C4 C 0.6842(4) -0.2978(3) 0.37098(15) 0.0281(4) Uani 1 1 d . . . . .
H4 H 0.828869 -0.344179 0.348903 0.034 Uiso 1 1 calc R U . . .
C5 C 0.4421(4) -0.2335(3) 0.51286(15) 0.0315(4) Uani 1 1 d . . . . .
C6 C 0.6506(4) -0.3010(3) 0.47856(16) 0.0352(5) Uani 1 1 d . . . . .
H6 H 0.773948 -0.350891 0.529903 0.042 Uiso 1 1 calc R U . . .
C7 C 0.4072(6) -0.2359(3) 0.62976(18) 0.0477(7) Uani 1 1 d . . . . .
H7A H 0.458405 -0.131063 0.641831 0.072 Uiso 1 1 calc R U . . .
H7B H 0.499914 -0.336672 0.676443 0.072 Uiso 1 1 calc R U . . .
H7C H 0.240804 -0.241688 0.646851 0.072 Uiso 1 1 calc R U . . .
C8 C 0.0949(3) 0.32388(19) 0.11973(12) 0.0147(3) Uani 1 1 d . . . . .
S2 S -0.12098(7) 0.19272(5) 0.11679(3) 0.01737(9) Uani 1 1 d . . . . .
N1 N 0.0354(3) 0.47237(18) 0.14082(13) 0.0203(3) Uani 1 1 d . . . . .
H1A H 0.143726 0.539832 0.144980 0.024 Uiso 1 1 calc R U . . .
H1B H -0.112715 0.503937 0.150738 0.024 Uiso 1 1 calc R U . . .
N2 N 0.3177(2) 0.27826(19) 0.10505(12) 0.0187(3) Uani 1 1 d . . . . .
H2A H 0.424738 0.346601 0.109365 0.022 Uiso 1 1 calc R U . . .
H2B H 0.359133 0.179485 0.090937 0.022 Uiso 1 1 calc R U . . .

loop_
_atom_site_aniso_label
_atom_site_aniso_U_11
_atom_site_aniso_U_22
_atom_site_aniso_U_33
_atom_site_aniso_U_23
_atom_site_aniso_U_13
_atom_site_aniso_U_12
Cd1 0.01431(9) 0.01063(8) 0.01603(8) -0.00546(6) 0.00089(5) 0.00040(5)
S1 0.01344(17) 0.00984(15) 0.01444(16) -0.00407(12) 0.00102(12) -0.00009(12)
O1 0.0177(5) 0.0156(5) 0.0180(5) -0.0044(4) -0.0015(4) 0.0034(4)
O2 0.0238(6) 0.0133(5) 0.0216(6) -0.0074(4) 0.0024(4) -0.0047(4)
O3 0.0140(5) 0.0143(5) 0.0206(5) -0.0044(4) 0.0027(4) -0.0014(4)
C1 0.0220(8) 0.0139(7) 0.0154(7) -0.0056(5) 0.0010(5) -0.0032(6)
C2 0.0282(9) 0.0287(9) 0.0216(8) -0.0084(7) 0.0042(7) 0.0042(7)
C3 0.0454(12) 0.0313(10) 0.0236(9) -0.0105(8) 0.0120(8) 0.0005(9)
C4 0.0283(9) 0.0328(10) 0.0213(8) -0.0058(7) -0.0047(7) 0.0009(8)
C5 0.0585(14) 0.0205(8) 0.0172(8) -0.0060(6) 0.0058(8) -0.0103(9)
C6 0.0477(13) 0.0367(11) 0.0192(9) -0.0046(8) -0.0077(8) -0.0033(10)
C7 0.092(2) 0.0364(12) 0.0187(9) -0.0109(9) 0.0116(11) -0.0151(13)
C8 0.0163(7) 0.0118(6) 0.0159(7) -0.0043(5) -0.0007(5) 0.0000(5)
S2 0.01275(17) 0.01742(18) 0.0265(2) -0.01355(15) 0.00426(14) -0.00245(14)
N1 0.0189(7) 0.0139(6) 0.0304(8) -0.0105(6) 0.0002(5) -0.0006(5)
N2 0.0133(6) 0.0188(6) 0.0274(7) -0.0119(5) 0.0009(5) -0.0018(5)

loop_
_atom_type_symbol
_atom_type_description
_atom_type_scat_dispersion_real
_atom_type_scat_dispersion_imag
_atom_type_scat_source
C C 0.0033 0.0016 'International Tables Vol C Tables 4.2.6.8 and 6.1.1.4'
H H 0.0000 0.0000 'International Tables Vol C Tables 4.2.6.8 and 6.1.1.4'
Cd Cd -0.8075 1.2024 'International Tables Vol C Tables 4.2.6.8 and 6.1.1.4'
N N 0.0061 0.0033 'International Tables Vol C Tables 4.2.6.8 and 6.1.1.4'
O O 0.0106 0.0060 'International Tables Vol C Tables 4.2.6.8 and 6.1.1.4'
S S 0.1246 0.1234 'International Tables Vol C Tables 4.2.6.8 and 6.1.1.4'

loop_
_exptl_crystal_face_index_h
_exptl_crystal_face_index_k
_exptl_crystal_face_index_l
_exptl_crystal_face_perp_dist
0 2 -17 0.0221
-2 -1 -17 0.0237
-1 11 7 0.0818
5 10 6 0.0928
8 3 2 0.0876
7 -5 -3 0.0840
3 -10 -7 0.0785
-4 -10 -7 0.0764
-8 1 1 0.0762
-5 9 6 0.0802
0 0 1 0.0411

loop_
_geom_angle_atom_site_label_1
_geom_angle_atom_site_label_2
_geom_angle_atom_site_label_3
_geom_angle
_geom_angle_site_symmetry_1
_geom_angle_site_symmetry_3
_geom_angle_publ_flag
O1 Cd1 O1 180.0 . 2 ?
O1 Cd1 O3 85.25(4) . 2_655 ?
O1 Cd1 O3 94.75(4) 2 2_655 ?
O1 Cd1 O3 94.75(4) . 1_455 ?
O1 Cd1 O3 85.25(4) 2 1_455 ?
O3 Cd1 O3 180.00(8) 2_655 1_455 ?
O1 Cd1 S2 90.09(3) . . ?
O1 Cd1 S2 89.91(3) 2 . ?
O3 Cd1 S2 99.05(3) 2_655 . ?
O3 Cd1 S2 80.95(3) 1_455 . ?
O1 Cd1 S2 89.91(3) . 2 ?
O1 Cd1 S2 90.09(3) 2 2 ?
O3 Cd1 S2 80.95(3) 2_655 2 ?
O3 Cd1 S2 99.05(3) 1_455 2 ?
S2 Cd1 S2 180.0 . 2 ?
O3 S1 O2 111.48(7) . . ?
O3 S1 O1 112.66(7) . . ?
O2 S1 O1 112.94(7) . . ?
O3 S1 C1 106.49(7) . . ?
O2 S1 C1 107.22(7) . . ?
O1 S1 C1 105.48(7) . . ?
S1 O1 Cd1 148.38(7) . . ?
S1 O3 Cd1 139.39(7) . 1_655 ?
C4 C1 C2 120.44(16) . . ?
C4 C1 S1 120.04(14) . . ?
C2 C1 S1 119.48(13) . . ?
C3 C2 C1 119.27(18) . . ?
C3 C2 H2 120.4 . . ?
C1 C2 H2 120.4 . . ?
C2 C3 C5 121.4(2) . . ?
C2 C3 H3 119.3 . . ?
C5 C3 H3 119.3 . . ?
C1 C4 C6 119.0(2) . . ?
C1 C4 H4 120.5 . . ?
C6 C4 H4 120.5 . . ?
C6 C5 C3 118.13(18) . . ?
C6 C5 C7 121.5(2) . . ?
C3 C5 C7 120.4(2) . . ?
C5 C6 C4 121.69(19) . . ?
C5 C6 H6 119.2 . . ?
C4 C6 H6 119.2 . . ?
C5 C7 H7A 109.5 . . ?
C5 C7 H7B 109.5 . . ?
H7A C7 H7B 109.5 . . ?
C5 C7 H7C 109.5 . . ?
H7A C7 H7C 109.5 . . ?
H7B C7 H7C 109.5 . . ?
N2 C8 N1 119.32(15) . . ?
N2 C8 S2 122.14(12) . . ?
N1 C8 S2 118.49(12) . . ?
C8 S2 Cd1 109.83(6) . . ?
C8 N1 H1A 120.0 . . ?
C8 N1 H1B 120.0 . . ?
H1A N1 H1B 120.0 . . ?
C8 N2 H2A 120.0 . . ?
C8 N2 H2B 120.0 . . ?
H2A N2 H2B 120.0 . . ?

loop_
_geom_bond_atom_site_label_1
_geom_bond_atom_site_label_2
_geom_bond_distance
_geom_bond_site_symmetry_2
_geom_bond_publ_flag
Cd1 O1 2.4138(11) . ?
Cd1 O1 2.4139(11) 2 ?
Cd1 O3 2.4321(12) 2_655 ?
Cd1 O3 2.4321(12) 1_455 ?
Cd1 S2 2.4991(4) . ?
Cd1 S2 2.4991(4) 2 ?
S1 O3 1.4594(12) . ?
S1 O2 1.4598(12) . ?
S1 O1 1.4627(12) . ?
S1 C1 1.7654(16) . ?
C1 C4 1.386(2) . ?
C1 C2 1.388(2) . ?
C2 C3 1.387(3) . ?
C2 H2 0.9500 . ?
C3 C5 1.389(3) . ?
C3 H3 0.9500 . ?
C4 C6 1.389(3) . ?
C4 H4 0.9500 . ?
C5 C6 1.384(3) . ?
C5 C7 1.511(3) . ?
C6 H6 0.9500 . ?
C7 H7A 0.9800 . ?
C7 H7B 0.9800 . ?
C7 H7C 0.9800 . ?
C8 N2 1.320(2) . ?
C8 N1 1.320(2) . ?
C8 S2 1.7199(16) . ?
N1 H1A 0.8800 . ?
N1 H1B 0.8800 . ?
N2 H2A 0.8800 . ?
N2 H2B 0.8800 . ?

loop_
_geom_torsion_atom_site_label_1
_geom_torsion_atom_site_label_2
_geom_torsion_atom_site_label_3
_geom_torsion_atom_site_label_4
_geom_torsion
_geom_torsion_site_symmetry_1
_geom_torsion_site_symmetry_2
_geom_torsion_site_symmetry_3
_geom_torsion_site_symmetry_4
_geom_torsion_publ_flag
O3 S1 O1 Cd1 139.75(13) . . . . ?
O2 S1 O1 Cd1 12.32(17) . . . . ?
C1 S1 O1 Cd1 -104.48(14) . . . . ?
O2 S1 O3 Cd1 116.75(11) . . . 1_655 ?
O1 S1 O3 Cd1 -11.45(13) . . . 1_655 ?
C1 S1 O3 Cd1 -126.61(11) . . . 1_655 ?
O3 S1 C1 C4 -37.69(16) . . . . ?
O2 S1 C1 C4 81.76(16) . . . . ?
O1 S1 C1 C4 -157.62(15) . . . . ?
O3 S1 C1 C2 144.46(14) . . . . ?
O2 S1 C1 C2 -96.09(15) . . . . ?
O1 S1 C1 C2 24.53(16) . . . . ?
C4 C1 C2 C3 0.5(3) . . . . ?
S1 C1 C2 C3 178.32(16) . . . . ?
C1 C2 C3 C5 0.0(3) . . . . ?
C2 C1 C4 C6 -0.3(3) . . . . ?
S1 C1 C4 C6 -178.12(16) . . . . ?
C2 C3 C5 C6 -0.6(3) . . . . ?
C2 C3 C5 C7 179.6(2) . . . . ?
C3 C5 C6 C4 0.8(3) . . . . ?
C7 C5 C6 C4 -179.4(2) . . . . ?
C1 C4 C6 C5 -0.3(3) . . . . ?
N2 C8 S2 Cd1 -27.26(15) . . . . ?
N1 C8 S2 Cd1 154.95(12) . . . . ?

loop_
_exptl_oxdiff_crystal_face_indexfrac_h
_exptl_oxdiff_crystal_face_indexfrac_k
_exptl_oxdiff_crystal_face_indexfrac_l
_exptl_oxdiff_crystal_face_x
_exptl_oxdiff_crystal_face_y
_exptl_oxdiff_crystal_face_z
0.1812 1.6855 -16.5237 0.9727 -0.2320 -0.0092
-2.3430 -0.7968 -16.9174 0.9043 -0.2172 -0.3675
-1.1928 10.9858 7.3384 0.2177 0.9064 0.3619
4.5992 9.9010 6.4981 0.1038 0.4190 0.9020
7.9246 3.2640 2.0116 -0.0701 -0.3113 0.9477
7.0598 -4.5014 -3.1407 -0.1962 -0.8322 0.5185
3.3130 -9.8249 -6.6087 -0.2313 -0.9682 -0.0957
-3.8578 -10.4362 -6.8695 -0.1255 -0.5111 -0.8503
-7.9658 0.7570 0.6663 0.1434 0.6153 -0.7751
-4.5222 8.7172 5.8958 0.2310 0.9700 -0.0757
-0.0004 -0.0002 1.0007 -0.0536 0.0196 0.0057
